data_4301024
loop_
_publ_author_name
'Wen-Yuan Hsieh'
'Shuang Liu'

_publ_contact_author_address
;    Department of Chemistry

     Purdue University

     560 Oval Dr.

     W. Lafayette

     IN 47907-2084

     USA

;
_publ_contact_author_email pfanwick@purdue.edu
_publ_contact_author_fax 1(765)4940239
_publ_contact_author_name 'Phillip E. Fanwick'
_publ_contact_author_phone 1(765)4944572
_publ_section_title
;

Synthesis, Characterization, and Structures of Mn(DMHP)3.12H2O and

Mn(DMHP)2Cl.0.5H2O

;
_journal_name_full 'Inorganic Chemistry'
_journal_page_first 2031
_journal_page_last 2038
_journal_paper_doi 10.1021/ic0490627
_journal_volume 44
_journal_year 2005
_chemical_formula_moiety 'C14 H16 Cl1 Mn1 N2 O4,0.5(H2 O'
_chemical_formula_sum 'C14 H17 Cl Mn N2 O4.5'
_chemical_formula_weight 375.69
_chemical_name_systematic ' ?'
_space_group_IT_number 14
_symmetry_cell_setting monoclinic
_symmetry_space_group_name_Hall '-P 2ybc'
_symmetry_space_group_name_H-M 'P 1 21/c 1'
_atom_type_scat_source 'International Tables for Crystallography (Vol C)'
_audit_creation_date 21-11-03
_audit_creation_method from_MolEN_and_SHELXL
_cell_angle_alpha 90.00
_cell_angle_beta 102.282(7)
_cell_angle_gamma 90.00
_cell_formula_units_Z 8
_cell_length_a 14.5962(17)
_cell_length_b 13.3545(19)
_cell_length_c 15.8059(15)
_cell_measurement_reflns_used 15861
_cell_measurement_temperature 150
_cell_measurement_theta_max 25
_cell_measurement_theta_min 2
_cell_volume 3010.4(6)
_computing_cell_refinement DENZO/SCALEPACK_(Otwinowski,_1996)
_computing_data_collection Collect_(Nonius,_1998)
_computing_data_reduction DENZO/SCALEPACK_(Otwinowski,_1996)
_computing_molecular_graphics
;

    ORTEP (Johnson, 1976)

    PLATON (Spek, 1997)

;
_computing_publication_material CIF_VAX_MolEN_(Fair,_1990)
_computing_structure_refinement SHELX97_(Sheldrick,_1997)
_computing_structure_solution PATTY_(DIRDIF99,_Beurskins,_1999)
_diffrn_ambient_temperature 150
_diffrn_measured_fraction_theta_full 0.9980
_diffrn_measured_fraction_theta_max 0.9980
_diffrn_measurement_device_type Nonius_KappaCCD
_diffrn_measurement_method \w
_diffrn_radiation_monochromator 'graphite 002'
_diffrn_radiation_type MO-K\a
_diffrn_radiation_wavelength 0.71073
_diffrn_reflns_av_R_equivalents 0.094
_diffrn_reflns_limit_h_max 17
_diffrn_reflns_limit_h_min 0
_diffrn_reflns_limit_k_max 15
_diffrn_reflns_limit_k_min 0
_diffrn_reflns_limit_l_max 18
_diffrn_reflns_limit_l_min -18
_diffrn_reflns_number 15861
_diffrn_reflns_theta_full 25.0
_diffrn_reflns_theta_max 25.03
_diffrn_reflns_theta_min 2.09
_exptl_absorpt_coefficient_mu 1.043
_exptl_absorpt_correction_T_max 0.9009
_exptl_absorpt_correction_T_min 0.6114
_exptl_absorpt_correction_type multi-scan_(Otwinowski_&_Minor,_1997
_exptl_crystal_colour colorless
_exptl_crystal_density_diffrn 1.66
_exptl_crystal_description plate
_exptl_crystal_F_000 1576
_exptl_crystal_size_max 0.35
_exptl_crystal_size_mid 0.30
_exptl_crystal_size_min 0.10
_refine_diff_density_max 0.53
_refine_diff_density_min -0.69
_refine_ls_extinction_method none
_refine_ls_goodness_of_fit_ref 1.063
_refine_ls_hydrogen_treatment mixed
_refine_ls_matrix_type full
_refine_ls_number_parameters 420
_refine_ls_number_reflns 5305
_refine_ls_number_restraints 2
_refine_ls_R_factor_all 0.114
_refine_ls_R_factor_gt 0.063
_refine_ls_shift/su_max 0.000
_refine_ls_structure_factor_coef Fsqd
_refine_ls_weighting_details '1/[\s^2^(Fo^2^)+(0.0205P)^2^+6.8283P] where P=(Fo^2^+2Fc^2^)/3  '
_refine_ls_weighting_scheme calc
_refine_ls_wR_factor_gt 0.113
_refine_ls_wR_factor_ref 0.127
_reflns_number_gt 3346
_reflns_number_total 5306
_reflns_threshold_expression >2.0\s(I)
_cod_data_source_file ic0490627si20040716_034759.cif
_cod_data_source_block MNPG14
_cod_depositor_comments
;
The following automatic conversions were performed:
'_refine_ls_weighting_scheme' value 'calc ' changed to 'calc' according to
'/home/saulius/struct/CIF-dictionaries/cif_core.dic' dictionary named
'cif_core.dic' version 2.4.1 from 2010-06-29.

Automatic conversion script
Id: cif_fix_enum 1527 2010-12-29 10:47:43Z saulius 
;
_cod_original_cell_volume 3010.5(6)
_cod_original_formula_sum 'C14 H17 Cl1 Mn1 N2 O4.50'
_cod_database_code 4301024

loop_
_symmetry_equiv_pos_as_xyz
'x, y, z'
'-x, y+1/2, -z+1/2'
'-x, -y, -z'
'x, -y+1/2, z+1/2'

loop_
_atom_site_label
_atom_site_type_symbol
_atom_site_fract_x
_atom_site_fract_y
_atom_site_fract_z
_atom_site_U_iso_or_equiv
_atom_site_adp_type
_atom_site_occupancy
_atom_site_symmetry_multiplicity
_atom_site_calc_flag
_atom_site_refinement_flags
_atom_site_disorder_assembly
_atom_site_disorder_group
Mn(1) Mn 0.88475(6) -0.18047(7) 0.38862(5) 0.0254(2) Uani 1 1 d . . .
Mn(2) Mn 0.65796(6) 0.19081(7) 0.62926(5) 0.0266(2) Uani 1 1 d . . .
Cl(1) Cl 0.86547(10) -0.35699(11) 0.41306(9) 0.0330(4) Uani 1 1 d . . .
Cl(2) Cl 0.63339(11) 0.36662(11) 0.64766(9) 0.0343(4) Uani 1 1 d . . .
O(1W) O 0.6139(3) -0.2828(3) 0.3799(3) 0.0450(11) Uani 1 1 d D . .
O(111) O 1.0174(3) -0.1659(3) 0.4232(2) 0.0317(10) Uani 1 1 d . . .
O(112) O 0.8817(3) -0.1311(3) 0.4996(2) 0.0293(9) Uani 1 1 d . . .
O(121) O 0.8971(3) -0.1909(3) 0.2705(2) 0.0304(9) Uani 1 1 d . . .
O(122) O 0.7566(3) -0.1451(3) 0.3405(2) 0.0296(9) Uani 1 1 d . . .
O(211) O 0.6718(3) 0.1931(3) 0.5111(2) 0.0355(10) Uani 1 1 d . . .
O(212) O 0.5328(3) 0.1440(3) 0.5822(2) 0.0311(9) Uani 1 1 d . . .
O(221) O 0.7909(3) 0.1918(3) 0.6679(2) 0.0309(9) Uani 1 1 d . . .
O(222) O 0.6556(2) 0.1429(3) 0.7417(2) 0.0270(9) Uani 1 1 d . . .
N(114) N 1.0783(3) -0.0837(3) 0.6765(3) 0.0276(11) Uani 1 1 d . . .
N(124) N 0.6454(3) -0.1321(3) 0.1136(3) 0.0233(11) Uani 1 1 d . . .
N(214) N 0.4231(4) 0.1183(3) 0.3537(3) 0.0282(11) Uani 1 1 d . . .
N(224) N 0.8520(3) 0.1182(3) 0.9236(3) 0.0232(10) Uani 1 1 d . . .
C(111) C 1.0426(4) -0.1371(4) 0.5043(4) 0.0281(13) Uani 1 1 d . . .
C(112) C 0.9691(4) -0.1186(4) 0.5472(3) 0.0244(13) Uani 1 1 d . . .
C(113) C 0.9872(4) -0.0914(4) 0.6338(4) 0.0276(13) Uani 1 1 d . . .
C(115) C 1.1490(4) -0.0996(4) 0.6352(4) 0.0350(15) Uani 1 1 d . . .
C(116) C 1.1352(4) -0.1251(4) 0.5498(4) 0.0287(14) Uani 1 1 d . . .
C(117) C 0.9101(4) -0.0669(5) 0.6787(4) 0.0380(15) Uani 1 1 d . . .
C(118) C 1.1008(5) -0.0673(5) 0.7705(4) 0.0397(16) Uani 1 1 d . . .
C(121) C 0.8169(4) -0.1740(4) 0.2169(3) 0.0258(13) Uani 1 1 d . . .
C(122) C 0.7401(4) -0.1482(4) 0.2525(3) 0.0218(12) Uani 1 1 d . . .
C(123) C 0.6539(4) -0.1252(4) 0.2019(3) 0.0266(13) Uani 1 1 d . . .
C(125) C 0.7182(4) -0.1586(4) 0.0778(4) 0.0279(14) Uani 1 1 d . . .
C(126) C 0.8048(4) -0.1799(4) 0.1263(3) 0.0293(13) Uani 1 1 d . . .
C(127) C 0.5723(4) -0.0919(4) 0.2375(3) 0.0296(14) Uani 1 1 d . . .
C(128) C 0.5559(4) -0.1061(4) 0.0552(4) 0.0295(14) Uani 1 1 d . . .
C(211) C 0.5941(4) 0.1687(4) 0.4577(4) 0.0321(14) Uani 1 1 d . . .
C(212) C 0.5184(4) 0.1424(4) 0.4941(4) 0.0293(14) Uani 1 1 d . . .
C(213) C 0.4324(4) 0.1145(4) 0.4427(4) 0.0317(14) Uani 1 1 d . . .
C(215) C 0.4963(5) 0.1452(4) 0.3185(4) 0.0392(16) Uani 1 1 d . . .
C(216) C 0.5811(4) 0.1693(5) 0.3662(4) 0.0365(15) Uani 1 1 d . . .
C(217) C 0.3524(4) 0.0824(4) 0.4797(4) 0.0348(15) Uani 1 1 d . . .
C(218) C 0.3314(5) 0.0961(5) 0.2963(4) 0.0451(18) Uani 1 1 d . . .
C(221) C 0.8157(4) 0.1690(4) 0.7513(3) 0.0237(13) Uani 1 1 d . . .
C(222) C 0.7422(4) 0.1425(4) 0.7926(3) 0.0229(12) Uani 1 1 d . . .
C(223) C 0.7602(4) 0.1139(4) 0.8778(3) 0.0245(13) Uani 1 1 d . . .
C(225) C 0.9228(4) 0.1445(4) 0.8849(4) 0.0283(13) Uani 1 1 d . . .
C(226) C 0.9075(4) 0.1692(4) 0.7993(4) 0.0283(13) Uani 1 1 d . . .
C(227) C 0.6864(4) 0.0754(4) 0.9211(3) 0.0292(13) Uani 1 1 d . . .
C(228) C 0.8729(4) 0.0973(4) 1.0175(3) 0.0330(15) Uani 1 1 d . . .
H(115) H 1.2116 -0.0927 0.6673 0.042 Uiso 1 1 calc R . .
H(116) H 1.1865 -0.1344 0.5224 0.034 Uiso 1 1 calc R . .
H(11A) H 0.9159 -0.1089 0.7305 0.057 Uiso 1 1 calc R . .
H(11B) H 0.8495 -0.0795 0.6396 0.057 Uiso 1 1 calc R . .
H(11C) H 0.9143 0.0038 0.6957 0.057 Uiso 1 1 calc R . .
H(11D) H 1.0748 -0.1221 0.7993 0.060 Uiso 1 1 calc R . .
H(11E) H 1.0735 -0.0036 0.7838 0.060 Uiso 1 1 calc R . .
H(11F) H 1.1690 -0.0652 0.7911 0.060 Uiso 1 1 calc R . .
H(125) H 0.7085 -0.1626 0.0165 0.033 Uiso 1 1 calc R . .
H(126) H 0.8551 -0.1980 0.0999 0.035 Uiso 1 1 calc R . .
H(12A) H 0.5444 -0.0321 0.2063 0.044 Uiso 1 1 calc R . .
H(12B) H 0.5934 -0.0761 0.2991 0.044 Uiso 1 1 calc R . .
H(12C) H 0.5255 -0.1455 0.2305 0.044 Uiso 1 1 calc R . .
H(12D) H 0.5605 -0.1187 -0.0048 0.044 Uiso 1 1 calc R . .
H(12E) H 0.5421 -0.0352 0.0623 0.044 Uiso 1 1 calc R . .
H(12F) H 0.5056 -0.1472 0.0694 0.044 Uiso 1 1 calc R . .
H(1W1) H 0.665(3) -0.237(4) 0.367(4) 0.067 Uiso 1 1 d D . .
H(1W2) H 0.557(3) -0.237(4) 0.380(4) 0.067 Uiso 1 1 d D . .
H(215) H 0.4872 0.1471 0.2572 0.047 Uiso 1 1 calc R . .
H(216) H 0.6313 0.1862 0.3392 0.044 Uiso 1 1 calc R . .
H(21A) H 0.3013 0.1310 0.4643 0.052 Uiso 1 1 calc R . .
H(21B) H 0.3722 0.0784 0.5429 0.052 Uiso 1 1 calc R . .
H(21C) H 0.3307 0.0165 0.4565 0.052 Uiso 1 1 calc R . .
H(21D) H 0.3355 0.1067 0.2359 0.068 Uiso 1 1 calc R . .
H(21E) H 0.2835 0.1406 0.3106 0.068 Uiso 1 1 calc R . .
H(21F) H 0.3143 0.0263 0.3043 0.068 Uiso 1 1 calc R . .
H(225) H 0.9851 0.1459 0.9185 0.034 Uiso 1 1 calc R . .
H(226) H 0.9582 0.1861 0.7730 0.034 Uiso 1 1 calc R . .
H(22A) H 0.6255 0.0774 0.8805 0.044 Uiso 1 1 calc R . .
H(22B) H 0.6840 0.1171 0.9716 0.044 Uiso 1 1 calc R . .
H(22C) H 0.7010 0.0062 0.9399 0.044 Uiso 1 1 calc R . .
H(22D) H 0.8548 0.0283 1.0274 0.050 Uiso 1 1 calc R . .
H(22E) H 0.8375 0.1437 1.0465 0.050 Uiso 1 1 calc R . .
H(22F) H 0.9401 0.1060 1.0409 0.050 Uiso 1 1 calc R . .

loop_
_atom_site_aniso_label
_atom_site_aniso_U_11
_atom_site_aniso_U_22
_atom_site_aniso_U_33
_atom_site_aniso_U_12
_atom_site_aniso_U_13
_atom_site_aniso_U_23
Mn(1) 0.0236(5) 0.0313(5) 0.0193(4) 0.0001(4) 0.0003(4) 0.0013(4)
Mn(2) 0.0295(5) 0.0293(5) 0.0196(4) 0.0056(4) 0.0024(4) 0.0009(4)
Cl(1) 0.0343(9) 0.0306(8) 0.0323(8) -0.0014(6) 0.0031(7) 0.0014(7)
Cl(2) 0.0400(9) 0.0282(8) 0.0334(8) 0.0077(7) 0.0055(7) -0.0010(6)
O(1W) 0.038(3) 0.053(3) 0.042(2) -0.001(2) 0.005(2) 0.007(2)
O(111) 0.029(2) 0.038(3) 0.026(2) -0.0061(18) 0.0022(18) -0.0009(18)
O(112) 0.022(2) 0.036(2) 0.027(2) 0.0002(18) -0.0023(18) -0.0028(18)
O(121) 0.025(2) 0.044(2) 0.021(2) 0.0016(19) 0.0024(18) 0.0025(18)
O(122) 0.032(2) 0.035(2) 0.019(2) 0.0062(18) -0.0005(18) 0.0035(17)
O(211) 0.040(3) 0.039(3) 0.026(2) 0.007(2) 0.004(2) -0.0012(19)
O(212) 0.032(2) 0.036(2) 0.023(2) 0.0027(18) -0.0009(19) -0.0012(18)
O(221) 0.030(2) 0.036(2) 0.028(2) 0.0049(18) 0.0102(18) 0.0051(19)
O(222) 0.019(2) 0.037(2) 0.023(2) 0.0028(17) -0.0017(17) 0.0031(17)
N(114) 0.028(3) 0.026(3) 0.023(3) -0.005(2) -0.007(2) 0.000(2)
N(124) 0.019(3) 0.025(3) 0.024(2) 0.001(2) -0.002(2) 0.003(2)
N(214) 0.038(3) 0.026(3) 0.017(2) 0.005(2) -0.002(2) -0.003(2)
N(224) 0.026(3) 0.023(3) 0.020(2) -0.004(2) 0.002(2) 0.000(2)
C(111) 0.026(3) 0.025(3) 0.031(3) 0.002(2) 0.002(3) 0.005(3)
C(112) 0.029(3) 0.019(3) 0.024(3) 0.003(2) 0.002(3) 0.002(2)
C(113) 0.030(3) 0.022(3) 0.027(3) -0.004(2) -0.003(3) 0.000(2)
C(115) 0.028(4) 0.029(4) 0.041(4) -0.005(3) -0.007(3) 0.004(3)
C(116) 0.018(3) 0.036(4) 0.032(3) -0.005(3) 0.005(3) 0.003(3)
C(117) 0.039(4) 0.039(4) 0.034(3) -0.002(3) 0.002(3) -0.007(3)
C(118) 0.047(4) 0.038(4) 0.028(3) -0.002(3) -0.007(3) -0.006(3)
C(121) 0.026(3) 0.024(3) 0.027(3) -0.002(3) 0.005(3) 0.005(2)
C(122) 0.022(3) 0.020(3) 0.021(3) -0.003(2) -0.001(2) 0.003(2)
C(123) 0.032(4) 0.028(3) 0.017(3) -0.004(3) -0.002(3) 0.004(2)
C(125) 0.035(4) 0.026(3) 0.022(3) -0.003(3) 0.004(3) 0.001(2)
C(126) 0.025(3) 0.032(3) 0.031(3) 0.001(3) 0.006(3) -0.001(3)
C(127) 0.023(3) 0.038(4) 0.027(3) 0.001(3) 0.004(3) 0.002(3)
C(128) 0.020(3) 0.032(4) 0.031(3) -0.002(3) -0.008(3) 0.003(3)
C(211) 0.037(4) 0.025(3) 0.035(3) 0.010(3) 0.009(3) 0.000(3)
C(212) 0.032(4) 0.024(3) 0.025(3) 0.005(3) -0.008(3) -0.002(3)
C(213) 0.039(4) 0.028(3) 0.029(3) 0.009(3) 0.008(3) 0.003(3)
C(215) 0.055(5) 0.034(4) 0.031(3) 0.011(3) 0.014(3) 0.000(3)
C(216) 0.037(4) 0.039(4) 0.032(3) 0.010(3) 0.003(3) 0.005(3)
C(217) 0.040(4) 0.032(4) 0.028(3) 0.004(3) -0.002(3) 0.000(3)
C(218) 0.055(5) 0.033(4) 0.041(4) -0.004(3) -0.006(4) -0.004(3)
C(221) 0.028(3) 0.021(3) 0.021(3) 0.005(2) 0.002(3) -0.004(2)
C(222) 0.016(3) 0.022(3) 0.028(3) 0.004(2) 0.001(3) -0.004(2)
C(223) 0.025(3) 0.023(3) 0.024(3) 0.003(2) 0.002(3) -0.005(2)
C(225) 0.018(3) 0.026(3) 0.041(4) 0.000(2) 0.008(3) -0.006(3)
C(226) 0.026(3) 0.026(3) 0.033(3) 0.003(3) 0.009(3) 0.000(3)
C(227) 0.022(3) 0.036(3) 0.029(3) 0.001(3) 0.004(3) 0.005(3)
C(228) 0.034(4) 0.040(4) 0.021(3) -0.004(3) -0.003(3) -0.001(3)

loop_
_atom_type_symbol
_atom_type_radius_bond
Mn 1.17
Cl 0.99
O 0.73
N 0.75
C 0.77
H 0.32

loop_
_geom_angle_atom_site_label_1
_geom_angle_atom_site_label_2
_geom_angle_atom_site_label_3
_geom_angle
_geom_angle_site_symmetry_1
_geom_angle_site_symmetry_2
_geom_angle_site_symmetry_3
_geom_angle_publ_flag
O(112) Mn(1) O(111) 85.49(16) . . . ?
O(112) Mn(1) O(121) 163.26(17) . . . ?
O(111) Mn(1) O(121) 89.21(16) . . . ?
O(112) Mn(1) O(122) 93.93(16) . . . ?
O(111) Mn(1) O(122) 158.69(17) . . . ?
O(121) Mn(1) O(122) 85.29(16) . . . ?
O(112) Mn(1) Cl(1) 99.55(13) . . . ?
O(111) Mn(1) Cl(1) 101.52(12) . . . ?
O(121) Mn(1) Cl(1) 97.06(13) . . . ?
O(122) Mn(1) Cl(1) 99.58(12) . . . ?
O(222) Mn(2) O(221) 85.54(15) . . . ?
O(222) Mn(2) O(211) 160.62(17) . . . ?
O(221) Mn(2) O(211) 90.07(16) . . . ?
O(222) Mn(2) O(212) 92.69(16) . . . ?
O(221) Mn(2) O(212) 160.75(17) . . . ?
O(211) Mn(2) O(212) 85.27(17) . . . ?
O(222) Mn(2) Cl(2) 100.57(12) . . . ?
O(221) Mn(2) Cl(2) 97.04(13) . . . ?
O(211) Mn(2) Cl(2) 98.70(13) . . . ?
O(212) Mn(2) Cl(2) 102.13(12) . . . ?
H(1W1) O(1W) H(1W2) 106(5) . . . ?
C(111) O(111) Mn(1) 111.4(3) . . . ?
C(112) O(112) Mn(1) 110.9(3) . . . ?
C(121) O(121) Mn(1) 111.2(3) . . . ?
C(122) O(122) Mn(1) 110.1(3) . . . ?
C(211) O(211) Mn(2) 111.6(3) . . . ?
C(212) O(212) Mn(2) 109.0(3) . . . ?
C(221) O(221) Mn(2) 111.2(3) . . . ?
C(222) O(222) Mn(2) 111.0(3) . . . ?
C(115) N(114) C(113) 120.9(5) . . . ?
C(115) N(114) C(118) 118.9(5) . . . ?
C(113) N(114) C(118) 119.9(5) . . . ?
C(125) N(124) C(123) 122.2(5) . . . ?
C(125) N(124) C(128) 118.1(4) . . . ?
C(123) N(124) C(128) 119.7(5) . . . ?
C(215) N(214) C(213) 120.8(5) . . . ?
C(215) N(214) C(218) 119.4(5) . . . ?
C(213) N(214) C(218) 119.7(5) . . . ?
C(225) N(224) C(223) 121.5(5) . . . ?
C(225) N(224) C(228) 119.2(5) . . . ?
C(223) N(224) C(228) 119.2(4) . . . ?
O(111) C(111) C(116) 125.0(5) . . . ?
O(111) C(111) C(112) 116.0(5) . . . ?
C(116) C(111) C(112) 119.0(5) . . . ?
O(112) C(112) C(113) 122.9(5) . . . ?
O(112) C(112) C(111) 116.0(5) . . . ?
C(113) C(112) C(111) 121.1(5) . . . ?
N(114) C(113) C(112) 118.1(5) . . . ?
N(114) C(113) C(117) 120.2(5) . . . ?
C(112) C(113) C(117) 121.6(5) . . . ?
N(114) C(115) C(116) 123.4(6) . . . ?
C(115) C(116) C(111) 117.4(5) . . . ?
O(121) C(121) C(122) 117.6(5) . . . ?
O(121) C(121) C(126) 123.4(5) . . . ?
C(122) C(121) C(126) 118.9(5) . . . ?
O(122) C(122) C(123) 122.0(5) . . . ?
O(122) C(122) C(121) 115.8(5) . . . ?
C(123) C(122) C(121) 122.2(5) . . . ?
C(122) C(123) N(124) 116.6(5) . . . ?
C(122) C(123) C(127) 123.6(5) . . . ?
N(124) C(123) C(127) 119.8(5) . . . ?
N(124) C(125) C(126) 122.4(5) . . . ?
C(125) C(126) C(121) 117.6(5) . . . ?
O(211) C(211) C(212) 116.9(5) . . . ?
O(211) C(211) C(216) 124.6(5) . . . ?
C(212) C(211) C(216) 118.4(6) . . . ?
O(212) C(212) C(211) 117.0(5) . . . ?
O(212) C(212) C(213) 121.5(5) . . . ?
C(211) C(212) C(213) 121.5(5) . . . ?
N(214) C(213) C(212) 117.6(5) . . . ?
N(214) C(213) C(217) 120.0(6) . . . ?
C(212) C(213) C(217) 122.5(5) . . . ?
C(216) C(215) N(214) 123.1(6) . . . ?
C(215) C(216) C(211) 118.5(6) . . . ?
O(221) C(221) C(226) 124.7(5) . . . ?
O(221) C(221) C(222) 116.2(5) . . . ?
C(226) C(221) C(222) 119.1(5) . . . ?
O(222) C(222) C(223) 123.2(5) . . . ?
O(222) C(222) C(221) 115.6(5) . . . ?
C(223) C(222) C(221) 121.1(5) . . . ?
C(222) C(223) N(224) 117.7(5) . . . ?
C(222) C(223) C(227) 122.9(5) . . . ?
N(224) C(223) C(227) 119.3(5) . . . ?
N(224) C(225) C(226) 122.0(5) . . . ?
C(225) C(226) C(221) 118.4(5) . . . ?

loop_
_geom_bond_atom_site_label_1
_geom_bond_atom_site_label_2
_geom_bond_distance
_geom_bond_site_symmetry_1
_geom_bond_site_symmetry_2
_geom_bond_publ_flag
Mn(1) O(112) 1.884(4) . . ?
Mn(1) O(111) 1.907(4) . . ?
Mn(1) O(121) 1.919(4) . . ?
Mn(1) O(122) 1.922(4) . . ?
Mn(1) Cl(1) 2.4149(17) . . ?
Mn(2) O(222) 1.896(4) . . ?
Mn(2) O(221) 1.906(4) . . ?
Mn(2) O(211) 1.920(4) . . ?
Mn(2) O(212) 1.925(4) . . ?
Mn(2) Cl(2) 2.4021(17) . . ?
O(1W) H(1W1) 1.02(2) . . ?
O(1W) H(1W2) 1.03(2) . . ?
O(111) C(111) 1.315(6) . . ?
O(112) C(112) 1.346(6) . . ?
O(121) C(121) 1.310(6) . . ?
O(122) C(122) 1.361(6) . . ?
O(211) C(211) 1.303(7) . . ?
O(212) C(212) 1.365(6) . . ?
O(221) C(221) 1.326(6) . . ?
O(222) C(222) 1.347(6) . . ?
N(114) C(115) 1.350(7) . . ?
N(114) C(113) 1.362(7) . . ?
N(114) C(118) 1.467(7) . . ?
N(124) C(125) 1.353(7) . . ?
N(124) C(123) 1.378(6) . . ?
N(124) C(128) 1.471(6) . . ?
N(214) C(215) 1.353(7) . . ?
N(214) C(213) 1.385(7) . . ?
N(214) C(218) 1.479(7) . . ?
N(224) C(225) 1.355(7) . . ?
N(224) C(223) 1.381(7) . . ?
N(224) C(228) 1.477(6) . . ?
C(111) C(116) 1.399(8) . . ?
C(111) C(112) 1.407(7) . . ?
C(112) C(113) 1.386(7) . . ?
C(113) C(117) 1.489(8) . . ?
C(115) C(116) 1.365(8) . . ?
C(121) C(122) 1.401(7) . . ?
C(121) C(126) 1.407(7) . . ?
C(122) C(123) 1.375(7) . . ?
C(123) C(127) 1.489(7) . . ?
C(125) C(126) 1.361(7) . . ?
C(211) C(212) 1.393(8) . . ?
C(211) C(216) 1.419(8) . . ?
C(212) C(213) 1.394(8) . . ?
C(213) C(217) 1.476(8) . . ?
C(215) C(216) 1.345(8) . . ?
C(221) C(226) 1.391(7) . . ?
C(221) C(222) 1.414(7) . . ?
C(222) C(223) 1.370(7) . . ?
C(223) C(227) 1.486(7) . . ?
C(225) C(226) 1.364(7) . . ?

loop_
_geom_hbond_atom_site_label_D
_geom_hbond_atom_site_label_H
_geom_hbond_atom_site_label_A
_geom_hbond_distance_DH
_geom_hbond_distance_HA
_geom_hbond_distance_DA
_geom_hbond_angle_DHA
_geom_hbond_site_symmetry_D
_geom_hbond_site_symmetry_A
_geom_hbond_publ_flag
O(1W) H(1W1) O(122) 1.02(5) 1.93(5) 2.943(9) 177(4) . . ?
O(1W) H(1W2) O(212) 1.03(5) 1.99(5) 2.988(7) 162(5) . 3_656 ?

loop_
_geom_torsion_atom_site_label_1
_geom_torsion_atom_site_label_2
_geom_torsion_atom_site_label_3
_geom_torsion_atom_site_label_4
_geom_torsion
_geom_torsion_site_symmetry_1
_geom_torsion_site_symmetry_2
_geom_torsion_site_symmetry_3
_geom_torsion_site_symmetry_4
_geom_torsion_publ_flag
O(112) Mn(1) O(111) C(111) 4.2(4) . . . . ?
O(121) Mn(1) O(111) C(111) 168.3(4) . . . . ?
O(122) Mn(1) O(111) C(111) 93.4(5) . . . . ?
Cl(1) Mn(1) O(111) C(111) -94.7(4) . . . . ?
O(111) Mn(1) O(112) C(112) -4.6(3) . . . . ?
O(121) Mn(1) O(112) C(112) -76.6(7) . . . . ?
O(122) Mn(1) O(112) C(112) -163.3(3) . . . . ?
Cl(1) Mn(1) O(112) C(112) 96.3(3) . . . . ?
O(112) Mn(1) O(121) C(121) -90.3(6) . . . . ?
O(111) Mn(1) O(121) C(121) -161.7(4) . . . . ?
O(122) Mn(1) O(121) C(121) -2.3(4) . . . . ?
Cl(1) Mn(1) O(121) C(121) 96.8(3) . . . . ?
O(112) Mn(1) O(122) C(122) 164.9(3) . . . . ?
O(111) Mn(1) O(122) C(122) 77.2(6) . . . . ?
O(121) Mn(1) O(122) C(122) 1.7(3) . . . . ?
Cl(1) Mn(1) O(122) C(122) -94.7(3) . . . . ?
O(222) Mn(2) O(211) C(211) 87.8(6) . . . . ?
O(221) Mn(2) O(211) C(211) 164.4(4) . . . . ?
O(212) Mn(2) O(211) C(211) 3.1(4) . . . . ?
Cl(2) Mn(2) O(211) C(211) -98.4(4) . . . . ?
O(222) Mn(2) O(212) C(212) -163.8(3) . . . . ?
O(221) Mn(2) O(212) C(212) -79.7(6) . . . . ?
O(211) Mn(2) O(212) C(212) -3.2(3) . . . . ?
Cl(2) Mn(2) O(212) C(212) 94.7(3) . . . . ?
O(222) Mn(2) O(221) C(221) -5.4(3) . . . . ?
O(211) Mn(2) O(221) C(221) -166.5(3) . . . . ?
O(212) Mn(2) O(221) C(221) -90.8(6) . . . . ?
Cl(2) Mn(2) O(221) C(221) 94.7(3) . . . . ?
O(221) Mn(2) O(222) C(222) 5.7(3) . . . . ?
O(211) Mn(2) O(222) C(222) 83.1(6) . . . . ?
O(212) Mn(2) O(222) C(222) 166.5(3) . . . . ?
Cl(2) Mn(2) O(222) C(222) -90.7(3) . . . . ?
Mn(1) O(111) C(111) C(116) 176.4(5) . . . . ?
Mn(1) O(111) C(111) C(112) -2.9(6) . . . . ?
Mn(1) O(112) C(112) C(113) -174.3(4) . . . . ?
Mn(1) O(112) C(112) C(111) 4.3(6) . . . . ?
O(111) C(111) C(112) O(112) -1.0(7) . . . . ?
C(116) C(111) C(112) O(112) 179.7(5) . . . . ?
O(111) C(111) C(112) C(113) 177.6(5) . . . . ?
C(116) C(111) C(112) C(113) -1.6(8) . . . . ?
C(115) N(114) C(113) C(112) 1.6(8) . . . . ?
C(118) N(114) C(113) C(112) -172.5(5) . . . . ?
C(115) N(114) C(113) C(117) -175.9(5) . . . . ?
C(118) N(114) C(113) C(117) 10.0(8) . . . . ?
O(112) C(112) C(113) N(114) 178.1(5) . . . . ?
C(111) C(112) C(113) N(114) -0.4(8) . . . . ?
O(112) C(112) C(113) C(117) -4.4(8) . . . . ?
C(111) C(112) C(113) C(117) 177.0(5) . . . . ?
C(113) N(114) C(115) C(116) -0.7(8) . . . . ?
C(118) N(114) C(115) C(116) 173.4(5) . . . . ?
N(114) C(115) C(116) C(111) -1.4(9) . . . . ?
O(111) C(111) C(116) C(115) -176.7(5) . . . . ?
C(112) C(111) C(116) C(115) 2.5(8) . . . . ?
Mn(1) O(121) C(121) C(122) 2.5(6) . . . . ?
Mn(1) O(121) C(121) C(126) -177.9(4) . . . . ?
Mn(1) O(122) C(122) C(123) -179.4(4) . . . . ?
Mn(1) O(122) C(122) C(121) -0.8(6) . . . . ?
O(121) C(121) C(122) O(122) -1.2(7) . . . . ?
C(126) C(121) C(122) O(122) 179.2(5) . . . . ?
O(121) C(121) C(122) C(123) 177.5(5) . . . . ?
C(126) C(121) C(122) C(123) -2.2(8) . . . . ?
O(122) C(122) C(123) N(124) -179.3(5) . . . . ?
C(121) C(122) C(123) N(124) 2.2(8) . . . . ?
O(122) C(122) C(123) C(127) 2.1(8) . . . . ?
C(121) C(122) C(123) C(127) -176.4(5) . . . . ?
C(125) N(124) C(123) C(122) -1.0(8) . . . . ?
C(128) N(124) C(123) C(122) -178.4(5) . . . . ?
C(125) N(124) C(123) C(127) 177.7(5) . . . . ?
C(128) N(124) C(123) C(127) 0.2(7) . . . . ?
C(123) N(124) C(125) C(126) -0.3(8) . . . . ?
C(128) N(124) C(125) C(126) 177.2(5) . . . . ?
N(124) C(125) C(126) C(121) 0.4(8) . . . . ?
O(121) C(121) C(126) C(125) -178.8(5) . . . . ?
C(122) C(121) C(126) C(125) 0.8(8) . . . . ?
Mn(2) O(211) C(211) C(212) -2.4(6) . . . . ?
Mn(2) O(211) C(211) C(216) 176.3(5) . . . . ?
Mn(2) O(212) C(212) C(211) 2.8(6) . . . . ?
Mn(2) O(212) C(212) C(213) -177.9(4) . . . . ?
O(211) C(211) C(212) O(212) -0.3(8) . . . . ?
C(216) C(211) C(212) O(212) -179.1(5) . . . . ?
O(211) C(211) C(212) C(213) -179.6(5) . . . . ?
C(216) C(211) C(212) C(213) 1.7(8) . . . . ?
C(215) N(214) C(213) C(212) 2.0(8) . . . . ?
C(218) N(214) C(213) C(212) -175.8(5) . . . . ?
C(215) N(214) C(213) C(217) -178.4(5) . . . . ?
C(218) N(214) C(213) C(217) 3.8(8) . . . . ?
O(212) C(212) C(213) N(214) 177.8(5) . . . . ?
C(211) C(212) C(213) N(214) -2.9(8) . . . . ?
O(212) C(212) C(213) C(217) -1.7(8) . . . . ?
C(211) C(212) C(213) C(217) 177.5(5) . . . . ?
C(213) N(214) C(215) C(216) 0.2(9) . . . . ?
C(218) N(214) C(215) C(216) 178.1(6) . . . . ?
N(214) C(215) C(216) C(211) -1.5(9) . . . . ?
O(211) C(211) C(216) C(215) -178.1(5) . . . . ?
C(212) C(211) C(216) C(215) 0.6(9) . . . . ?
Mn(2) O(221) C(221) C(226) -176.1(4) . . . . ?
Mn(2) O(221) C(221) C(222) 4.1(5) . . . . ?
Mn(2) O(222) C(222) C(223) 178.2(4) . . . . ?
Mn(2) O(222) C(222) C(221) -5.0(5) . . . . ?
O(221) C(221) C(222) O(222) 0.6(7) . . . . ?
C(226) C(221) C(222) O(222) -179.2(5) . . . . ?
O(221) C(221) C(222) C(223) 177.5(5) . . . . ?
C(226) C(221) C(222) C(223) -2.4(8) . . . . ?
O(222) C(222) C(223) N(224) -179.0(4) . . . . ?
C(221) C(222) C(223) N(224) 4.3(8) . . . . ?
O(222) C(222) C(223) C(227) 3.2(8) . . . . ?
C(221) C(222) C(223) C(227) -173.4(5) . . . . ?
C(225) N(224) C(223) C(222) -3.6(7) . . . . ?
C(228) N(224) C(223) C(222) 174.2(5) . . . . ?
C(225) N(224) C(223) C(227) 174.2(5) . . . . ?
C(228) N(224) C(223) C(227) -8.0(7) . . . . ?
C(223) N(224) C(225) C(226) 0.8(8) . . . . ?
C(228) N(224) C(225) C(226) -177.0(5) . . . . ?
N(224) C(225) C(226) C(221) 1.3(8) . . . . ?
O(221) C(221) C(226) C(225) 179.7(5) . . . . ?
C(222) C(221) C(226) C(225) -0.5(8) . . . . ?
